data_4070351
loop_
_publ_author_name
'Spasyuk, Denis M.'
'Zargarian, Davit'
'van der Est, Art'

_publ_section_title
;
 New POCN-Type Pincer Complexes of Nickel(II) and Nickel(III)
;
_journal_issue 22
_journal_name_full Organometallics
_journal_page_first 6531
_journal_paper_doi 10.1021/om900751f
_journal_volume 28
_journal_year 2009
_chemical_compound_source 'Synthesized by the authors. See text'
_chemical_formula_moiety 'C17 H29 Br N Ni O P'
_chemical_formula_sum 'C17 H29 Br N Ni O P'
_chemical_formula_weight 433.00
_chemical_name_systematic
; 
 ? 
;
_space_group_IT_number 33
_symmetry_cell_setting orthorhombic
_symmetry_space_group_name_Hall 'P 2c -2n'
_symmetry_space_group_name_H-M 'P n a 21'
_atom_sites_solution_hydrogens geom
_atom_sites_solution_primary direct
_atom_sites_solution_secondary difmap
_audit_creation_method SHELXL-97
_cell_angle_alpha 90.00
_cell_angle_beta 90.00
_cell_angle_gamma 90.00
_cell_formula_units_Z 4
_cell_length_a 20.5409(5)
_cell_length_b 8.1439(2)
_cell_length_c 11.5377(3)
_cell_measurement_reflns_used 25840
_cell_measurement_temperature 150(2)
_cell_measurement_theta_max 67.879
_cell_measurement_theta_min 4.305
_cell_volume 1930.06(8)
_computing_cell_refinement 'SMART (Bruker, 2003)'
_computing_data_collection 'SMART (Bruker, 2003)'
_computing_data_reduction 'SAINT (Bruker, 2004)'
_computing_molecular_graphics 'SHELXTL (Bruker, 1997)'
_computing_publication_material 'UdMX (local program)'
_computing_structure_refinement 'SHELXL97 (Sheldrick, 1997)'
_computing_structure_solution 'SHELXS97 (Sheldrick, 1997)'
_diffrn_ambient_temperature 150(2)
_diffrn_detector_area_resol_mean 5.5
_diffrn_measured_fraction_theta_full 0.956
_diffrn_measured_fraction_theta_max 0.956
_diffrn_measurement_device_type 'Bruker Microstar'
_diffrn_measurement_method \w
_diffrn_radiation_monochromator 'Helios optics'
_diffrn_radiation_source 'Micro source'
_diffrn_radiation_type CuK\a
_diffrn_radiation_wavelength 1.54178
_diffrn_reflns_av_R_equivalents 0.030
_diffrn_reflns_av_sigmaI/netI 0.0163
_diffrn_reflns_limit_h_max 24
_diffrn_reflns_limit_h_min -24
_diffrn_reflns_limit_k_max 9
_diffrn_reflns_limit_k_min -9
_diffrn_reflns_limit_l_max 11
_diffrn_reflns_limit_l_min -12
_diffrn_reflns_number 29762
_diffrn_reflns_theta_full 68.13
_diffrn_reflns_theta_max 68.13
_diffrn_reflns_theta_min 4.30
_diffrn_standards_decay_% 0.00
_diffrn_standards_number 5
_exptl_absorpt_coefficient_mu 4.656
_exptl_absorpt_correction_T_max 0.599
_exptl_absorpt_correction_T_min 0.533
_exptl_absorpt_correction_type multi-scan
_exptl_absorpt_process_details 'Sadabs (Sheldrick,1996)'
_exptl_crystal_colour yellow
_exptl_crystal_density_diffrn 1.490
_exptl_crystal_density_method 'not measured'
_exptl_crystal_description block
_exptl_crystal_F_000 896
_exptl_crystal_size_max 0.12
_exptl_crystal_size_mid 0.11
_exptl_crystal_size_min 0.11
_refine_diff_density_max 0.397
_refine_diff_density_min -0.362
_refine_diff_density_rms 0.060
_refine_ls_abs_structure_details 'Flack H D (1983), XXXX Friedel Pairs'
_refine_ls_abs_structure_Flack 0.014(15)
_refine_ls_extinction_method none
_refine_ls_goodness_of_fit_ref 1.106
_refine_ls_hydrogen_treatment constr
_refine_ls_matrix_type full
_refine_ls_number_parameters 205
_refine_ls_number_reflns 3251
_refine_ls_number_restraints 1
_refine_ls_restrained_S_all 1.106
_refine_ls_R_factor_all 0.0219
_refine_ls_R_factor_gt 0.0218
_refine_ls_shift/su_max 0.002
_refine_ls_shift/su_mean 0.000
_refine_ls_structure_factor_coef Fsqd
_refine_ls_weighting_details 'calc w=1/[\s^2^(Fo^2^)+(0.0411P)^2^+0.3936P] where P=(Fo^2^+2Fc^2^)/3'
_refine_ls_weighting_scheme calc
_refine_ls_wR_factor_gt 0.0573
_refine_ls_wR_factor_ref 0.0574
_reflns_number_gt 3244
_reflns_number_total 3251
_reflns_threshold_expression I>2\s(I)
_cod_data_source_file om900751f_si_001.cif
_cod_data_source_block 3c
_cod_depositor_comments
;
The following automatic conversions were performed:

'_symmetry_cell_setting' value 'Orthorhombic' changed to
'orthorhombic' according to
/home/saulius/struct/CIF-dictionaries/cif_core.dic dictionary named
'cif_core.dic' version 2.4.2 from 2011-04-26.

'_geom_bond_publ_flag'
value 'Y' changed to 'y' according to
/home/saulius/struct/CIF-dictionaries/cif_core.dic dictionary named
'cif_core.dic' version 2.4.2 from 2011-04-26 (53
times).

'_geom_angle_publ_flag' value 'Y' changed to 'y' according
to /home/saulius/struct/CIF-dictionaries/cif_core.dic dictionary
named 'cif_core.dic' version 2.4.2 from 2011-04-26 (103
times).

'_geom_torsion_publ_flag' value 'Y' changed to 'y' according
to /home/saulius/struct/CIF-dictionaries/cif_core.dic dictionary
named 'cif_core.dic' version 2.4.2 from 2011-04-26 (64 times).

Automatic conversion script
Id: cif_fix_values 1715 2011-07-08 13:25:40Z adriana 
;
_cod_original_sg_symbol_H-M Pna21
_cod_database_code 4070351

loop_
_symmetry_equiv_pos_as_xyz
'x, y, z'
'-x, -y, z+1/2'
'x+1/2, -y+1/2, z'
'-x+1/2, y+1/2, z+1/2'

loop_
_atom_site_label
_atom_site_type_symbol
_atom_site_fract_x
_atom_site_fract_y
_atom_site_fract_z
_atom_site_U_iso_or_equiv
_atom_site_adp_type
_atom_site_occupancy
_atom_site_symmetry_multiplicity
_atom_site_calc_flag
_atom_site_refinement_flags
Ni1 Ni 0.640936(15) 0.35344(4) 0.55369(4) 0.01711(10) Uani 1 1 d .
Br1 Br 0.746964(9) 0.45560(3) 0.58625(4) 0.02479(8) Uani 1 1 d .
P1 P 0.60278(2) 0.43196(5) 0.71407(5) 0.01714(12) Uani 1 1 d .
O1 O 0.53208(6) 0.33699(17) 0.73400(15) 0.0218(3) Uani 1 1 d .
N1 N 0.65664(8) 0.2554(2) 0.39486(19) 0.0212(4) Uani 1 1 d .
C1 C 0.55984(9) 0.2540(2) 0.5438(2) 0.0191(4) Uani 1 1 d .
C2 C 0.51554(10) 0.2508(2) 0.6349(2) 0.0188(4) Uani 1 1 d .
C3 C 0.45641(9) 0.1674(2) 0.6276(2) 0.0214(5) Uani 1 1 d .
H3 H 0.4261 0.1692 0.6897 0.026 Uiso 1 1 calc R
C4 C 0.44328(10) 0.0810(3) 0.5257(2) 0.0245(5) Uani 1 1 d .
H4 H 0.4035 0.0223 0.5188 0.029 Uiso 1 1 calc R
C5 C 0.48722(11) 0.0793(3) 0.4344(2) 0.0243(5) Uani 1 1 d .
H5 H 0.4779 0.0174 0.3666 0.029 Uiso 1 1 calc R
C6 C 0.54523(10) 0.1687(2) 0.4423(2) 0.0217(5) Uani 1 1 d .
C7 C 0.59376(10) 0.1881(3) 0.3462(2) 0.0263(5) Uani 1 1 d .
H7A H 0.5764 0.2641 0.2868 0.032 Uiso 1 1 calc R
H7B H 0.6018 0.0805 0.3090 0.032 Uiso 1 1 calc R
C8 C 0.70522(11) 0.1189(3) 0.4055(2) 0.0248(5) Uani 1 1 d .
H8A H 0.7474 0.1655 0.4308 0.030 Uiso 1 1 calc R
H8B H 0.7118 0.0687 0.3283 0.030 Uiso 1 1 calc R
C9 C 0.68507(13) -0.0141(3) 0.4903(3) 0.0331(6) Uani 1 1 d .
H9A H 0.6798 0.0338 0.5677 0.050 Uiso 1 1 calc R
H9B H 0.7187 -0.0994 0.4928 0.050 Uiso 1 1 calc R
H9C H 0.6437 -0.0625 0.4653 0.050 Uiso 1 1 calc R
C10 C 0.68458(11) 0.3770(3) 0.3106(2) 0.0247(5) Uani 1 1 d .
H10A H 0.6849 0.3273 0.2323 0.030 Uiso 1 1 calc R
H10B H 0.7303 0.4002 0.3324 0.030 Uiso 1 1 calc R
C11 C 0.64719(13) 0.5377(3) 0.3060(3) 0.0332(6) Uani 1 1 d .
H11A H 0.6017 0.5157 0.2860 0.050 Uiso 1 1 calc R
H11B H 0.6666 0.6095 0.2472 0.050 Uiso 1 1 calc R
H11C H 0.6492 0.5916 0.3818 0.050 Uiso 1 1 calc R
C12 C 0.64757(10) 0.3801(3) 0.8453(2) 0.0213(5) Uani 1 1 d .
H12 H 0.6879 0.4489 0.8467 0.026 Uiso 1 1 calc R
C13 C 0.66892(11) 0.2001(3) 0.8382(2) 0.0277(5) Uani 1 1 d .
H13A H 0.6960 0.1732 0.9056 0.041 Uiso 1 1 calc R
H13B H 0.6941 0.1828 0.7671 0.041 Uiso 1 1 calc R
H13C H 0.6304 0.1291 0.8375 0.041 Uiso 1 1 calc R
C14 C 0.61003(13) 0.4153(3) 0.9563(3) 0.0351(6) Uani 1 1 d .
H14A H 0.5697 0.3510 0.9569 0.053 Uiso 1 1 calc R
H14B H 0.5995 0.5325 0.9600 0.053 Uiso 1 1 calc R
H14C H 0.6367 0.3851 1.0234 0.053 Uiso 1 1 calc R
C15 C 0.57826(10) 0.6462(2) 0.7283(2) 0.0223(5) Uani 1 1 d .
H15 H 0.5496 0.6556 0.7980 0.027 Uiso 1 1 calc R
C16 C 0.53873(12) 0.6968(3) 0.6227(2) 0.0321(6) Uani 1 1 d .
H16A H 0.5219 0.8083 0.6339 0.048 Uiso 1 1 calc R
H16B H 0.5023 0.6205 0.6125 0.048 Uiso 1 1 calc R
H16C H 0.5665 0.6941 0.5537 0.048 Uiso 1 1 calc R
C17 C 0.63729(10) 0.7588(3) 0.7466(2) 0.0275(5) Uani 1 1 d .
H17A H 0.6695 0.7386 0.6856 0.041 Uiso 1 1 calc R
H17B H 0.6568 0.7360 0.8225 0.041 Uiso 1 1 calc R
H17C H 0.6233 0.8738 0.7436 0.041 Uiso 1 1 calc R

loop_
_atom_site_aniso_label
_atom_site_aniso_U_11
_atom_site_aniso_U_22
_atom_site_aniso_U_33
_atom_site_aniso_U_23
_atom_site_aniso_U_13
_atom_site_aniso_U_12
Ni1 0.01419(16) 0.02079(16) 0.0164(2) -0.00177(13) 0.00103(12) -0.00148(10)
Br1 0.01734(11) 0.03525(12) 0.02178(16) -0.00189(9) 0.00171(8) -0.00711(7)
P1 0.0154(2) 0.0183(2) 0.0177(3) -0.0013(2) 0.0014(2) -0.00154(16)
O1 0.0171(7) 0.0266(7) 0.0216(10) -0.0048(6) 0.0030(6) -0.0049(5)
N1 0.0181(8) 0.0251(8) 0.0206(11) -0.0017(7) 0.0019(7) -0.0005(7)
C1 0.0171(8) 0.0178(8) 0.0224(12) 0.0001(8) -0.0017(9) 0.0012(6)
C2 0.0180(8) 0.0163(9) 0.0222(13) -0.0009(7) -0.0013(9) 0.0003(6)
C3 0.0168(9) 0.0213(9) 0.0261(15) 0.0032(8) 0.0011(8) -0.0006(7)
C4 0.0198(10) 0.0220(9) 0.0317(15) 0.0001(9) -0.0052(9) -0.0028(7)
C5 0.0228(10) 0.0234(10) 0.0265(15) -0.0026(9) -0.0072(9) -0.0018(8)
C6 0.0193(10) 0.0225(9) 0.0234(14) -0.0005(8) -0.0014(9) 0.0006(7)
C7 0.0223(10) 0.0347(10) 0.0219(14) -0.0051(9) -0.0012(9) -0.0041(9)
C8 0.0251(10) 0.0264(9) 0.0229(14) -0.0006(9) 0.0063(9) 0.0034(8)
C9 0.0377(13) 0.0249(10) 0.0366(16) 0.0035(10) 0.0124(11) 0.0066(9)
C10 0.0257(11) 0.0288(10) 0.0195(14) 0.0030(9) 0.0034(9) 0.0001(8)
C11 0.0327(13) 0.0359(14) 0.0310(18) 0.0093(10) 0.0001(11) 0.0051(9)
C12 0.0234(10) 0.0231(9) 0.0175(14) 0.0019(8) 0.0003(8) -0.0029(7)
C13 0.0325(11) 0.0246(10) 0.0258(14) 0.0051(9) -0.0019(10) 0.0014(9)
C14 0.0419(14) 0.0422(13) 0.0214(16) -0.0014(11) 0.0034(11) 0.0032(11)
C15 0.0203(9) 0.0224(9) 0.0244(14) -0.0015(8) 0.0017(9) 0.0017(7)
C16 0.0324(11) 0.0312(11) 0.0326(17) 0.0012(10) -0.0058(10) 0.0090(8)
C17 0.0273(11) 0.0221(10) 0.0330(17) -0.0016(9) 0.0002(9) -0.0029(8)

loop_
_atom_type_symbol
_atom_type_description
_atom_type_scat_dispersion_real
_atom_type_scat_dispersion_imag
_atom_type_scat_source
C C 0.0181 0.0091 'International Tables Vol C Tables 4.2.6.8 and 6.1.1.4'
H H 0.0000 0.0000 'International Tables Vol C Tables 4.2.6.8 and 6.1.1.4'
N N 0.0311 0.0180 'International Tables Vol C Tables 4.2.6.8 and 6.1.1.4'
O O 0.0492 0.0322 'International Tables Vol C Tables 4.2.6.8 and 6.1.1.4'
P P 0.2955 0.4335 'International Tables Vol C Tables 4.2.6.8 and 6.1.1.4'
Ni Ni -3.0029 0.5091 'International Tables Vol C Tables 4.2.6.8 and 6.1.1.4'
Br Br -0.6763 1.2805 'International Tables Vol C Tables 4.2.6.8 and 6.1.1.4'

loop_
_geom_angle_atom_site_label_1
_geom_angle_atom_site_label_2
_geom_angle_atom_site_label_3
_geom_angle
_geom_angle_publ_flag
C1 Ni1 N1 85.15(9) y
C1 Ni1 P1 81.52(8) y
N1 Ni1 P1 166.63(5) y
C1 Ni1 Br1 172.48(7) y
N1 Ni1 Br1 97.82(5) y
P1 Ni1 Br1 95.53(2) y
O1 P1 C12 102.61(9) y
O1 P1 C15 101.05(8) y
C12 P1 C15 106.67(11) y
O1 P1 Ni1 107.77(6) y
C12 P1 Ni1 118.13(7) y
C15 P1 Ni1 118.14(9) y
C2 O1 P1 109.65(13) y
C8 N1 C10 106.72(16) y
C8 N1 C7 109.33(16) y
C10 N1 C7 108.99(18) y
C8 N1 Ni1 108.91(15) y
C10 N1 Ni1 112.74(14) y
C7 N1 Ni1 110.05(14) y
C2 C1 C6 118.98(18) y
C2 C1 Ni1 123.33(17) y
C6 C1 Ni1 117.52(16) y
O1 C2 C1 117.01(17) y
O1 C2 C3 120.7(2) y
C1 C2 C3 122.2(2) y
C2 C3 C4 117.7(2) y
C2 C3 H3 121.2 y
C4 C3 H3 121.2 y
C5 C4 C3 121.23(19) y
C5 C4 H4 119.4 y
C3 C4 H4 119.4 y
C4 C5 C6 120.0(2) y
C4 C5 H5 120.0 y
C6 C5 H5 120.0 y
C1 C6 C5 119.8(2) y
C1 C6 C7 115.18(19) y
C5 C6 C7 124.9(2) y
C6 C7 N1 109.4(2) y
C6 C7 H7A 109.8 y
N1 C7 H7A 109.8 y
C6 C7 H7B 109.8 y
N1 C7 H7B 109.8 y
H7A C7 H7B 108.2 y
N1 C8 C9 113.63(19) y
N1 C8 H8A 108.8 y
C9 C8 H8A 108.8 y
N1 C8 H8B 108.8 y
C9 C8 H8B 108.8 y
H8A C8 H8B 107.7 y
C8 C9 H9A 109.5 y
C8 C9 H9B 109.5 y
H9A C9 H9B 109.5 y
C8 C9 H9C 109.5 y
H9A C9 H9C 109.5 y
H9B C9 H9C 109.5 y
N1 C10 C11 113.44(19) y
N1 C10 H10A 108.9 y
C11 C10 H10A 108.9 y
N1 C10 H10B 108.9 y
C11 C10 H10B 108.9 y
H10A C10 H10B 107.7 y
C10 C11 H11A 109.5 y
C10 C11 H11B 109.5 y
H11A C11 H11B 109.5 y
C10 C11 H11C 109.5 y
H11A C11 H11C 109.5 y
H11B C11 H11C 109.5 y
C14 C12 C13 111.8(2) y
C14 C12 P1 113.56(16) y
C13 C12 P1 108.78(17) y
C14 C12 H12 107.5 y
C13 C12 H12 107.5 y
P1 C12 H12 107.5 y
C12 C13 H13A 109.5 y
C12 C13 H13B 109.5 y
H13A C13 H13B 109.5 y
C12 C13 H13C 109.5 y
H13A C13 H13C 109.5 y
H13B C13 H13C 109.5 y
C12 C14 H14A 109.5 y
C12 C14 H14B 109.5 y
H14A C14 H14B 109.5 y
C12 C14 H14C 109.5 y
H14A C14 H14C 109.5 y
H14B C14 H14C 109.5 y
C16 C15 C17 111.76(19) y
C16 C15 P1 109.55(15) y
C17 C15 P1 111.46(14) y
C16 C15 H15 108.0 y
C17 C15 H15 108.0 y
P1 C15 H15 108.0 y
C15 C16 H16A 109.5 y
C15 C16 H16B 109.5 y
H16A C16 H16B 109.5 y
C15 C16 H16C 109.5 y
H16A C16 H16C 109.5 y
H16B C16 H16C 109.5 y
C15 C17 H17A 109.5 y
C15 C17 H17B 109.5 y
H17A C17 H17B 109.5 y
C15 C17 H17C 109.5 y
H17A C17 H17C 109.5 y
H17B C17 H17C 109.5 y

loop_
_geom_bond_atom_site_label_1
_geom_bond_atom_site_label_2
_geom_bond_distance
_geom_bond_publ_flag
Ni1 C1 1.8557(19) y
Ni1 N1 2.025(2) y
Ni1 P1 2.1088(7) y
Ni1 Br1 2.3615(4) y
P1 O1 1.6613(14) y
P1 C12 1.822(2) y
P1 C15 1.8234(19) y
O1 C2 1.384(3) y
N1 C8 1.499(3) y
N1 C10 1.502(3) y
N1 C7 1.511(3) y
C1 C2 1.390(3) y
C1 C6 1.394(3) y
C2 C3 1.394(3) y
C3 C4 1.396(3) y
C3 H3 0.9500 y
C4 C5 1.387(4) y
C4 H4 0.9500 y
C5 C6 1.400(3) y
C5 H5 0.9500 y
C6 C7 1.499(3) y
C7 H7A 0.9900 y
C7 H7B 0.9900 y
C8 C9 1.517(3) y
C8 H8A 0.9900 y
C8 H8B 0.9900 y
C9 H9A 0.9800 y
C9 H9B 0.9800 y
C9 H9C 0.9800 y
C10 C11 1.519(3) y
C10 H10A 0.9900 y
C10 H10B 0.9900 y
C11 H11A 0.9800 y
C11 H11B 0.9800 y
C11 H11C 0.9800 y
C12 C14 1.522(4) y
C12 C13 1.532(3) y
C12 H12 1.0000 y
C13 H13A 0.9800 y
C13 H13B 0.9800 y
C13 H13C 0.9800 y
C14 H14A 0.9800 y
C14 H14B 0.9800 y
C14 H14C 0.9800 y
C15 C16 1.520(3) y
C15 C17 1.535(3) y
C15 H15 1.0000 y
C16 H16A 0.9800 y
C16 H16B 0.9800 y
C16 H16C 0.9800 y
C17 H17A 0.9800 y
C17 H17B 0.9800 y
C17 H17C 0.9800 y

loop_
_geom_torsion_atom_site_label_1
_geom_torsion_atom_site_label_2
_geom_torsion_atom_site_label_3
_geom_torsion_atom_site_label_4
_geom_torsion
_geom_torsion_publ_flag
C1 Ni1 P1 O1 7.26(9) y
N1 Ni1 P1 O1 11.1(3) y
Br1 Ni1 P1 O1 -165.77(6) y
C1 Ni1 P1 C12 122.81(10) y
N1 Ni1 P1 C12 126.7(3) y
Br1 Ni1 P1 C12 -50.22(8) y
C1 Ni1 P1 C15 -106.29(10) y
N1 Ni1 P1 C15 -102.4(3) y
Br1 Ni1 P1 C15 80.68(8) y
C12 P1 O1 C2 -132.39(14) y
C15 P1 O1 C2 117.54(14) y
Ni1 P1 O1 C2 -7.02(14) y
C1 Ni1 N1 C8 -108.98(14) y
P1 Ni1 N1 C8 -112.8(2) y
Br1 Ni1 N1 C8 64.06(13) y
C1 Ni1 N1 C10 132.76(14) y
P1 Ni1 N1 C10 128.9(2) y
Br1 Ni1 N1 C10 -54.20(13) y
C1 Ni1 N1 C7 10.85(14) y
P1 Ni1 N1 C7 7.0(3) y
Br1 Ni1 N1 C7 -176.11(13) y
N1 Ni1 C1 C2 173.58(17) y
P1 Ni1 C1 C2 -7.31(16) y
N1 Ni1 C1 C6 -1.67(16) y
P1 Ni1 C1 C6 177.43(16) y
P1 O1 C2 C1 2.4(2) y
P1 O1 C2 C3 -176.62(15) y
C6 C1 C2 O1 179.92(17) y
Ni1 C1 C2 O1 4.7(3) y
C6 C1 C2 C3 -1.1(3) y
Ni1 C1 C2 C3 -176.30(16) y
O1 C2 C3 C4 -179.09(18) y
C1 C2 C3 C4 2.0(3) y
C2 C3 C4 C5 -0.6(3) y
C3 C4 C5 C6 -1.7(3) y
C2 C1 C6 C5 -1.2(3) y
Ni1 C1 C6 C5 174.30(15) y
C2 C1 C6 C7 176.20(18) y
Ni1 C1 C6 C7 -8.3(2) y
C4 C5 C6 C1 2.5(3) y
C4 C5 C6 C7 -174.6(2) y
C1 C6 C7 N1 16.7(3) y
C5 C6 C7 N1 -166.08(19) y
C8 N1 C7 C6 102.6(2) y
C10 N1 C7 C6 -141.12(18) y
Ni1 N1 C7 C6 -17.0(2) y
C10 N1 C8 C9 178.7(2) y
C7 N1 C8 C9 -63.5(3) y
Ni1 N1 C8 C9 56.7(2) y
C8 N1 C10 C11 -169.6(2) y
C7 N1 C10 C11 72.4(3) y
Ni1 N1 C10 C11 -50.1(2) y
O1 P1 C12 C14 -51.34(18) y
C15 P1 C12 C14 54.43(18) y
Ni1 P1 C12 C14 -169.65(14) y
O1 P1 C12 C13 73.78(15) y
C15 P1 C12 C13 179.56(14) y
Ni1 P1 C12 C13 -44.53(16) y
O1 P1 C15 C16 -71.46(18) y
C12 P1 C15 C16 -178.36(16) y
Ni1 P1 C15 C16 45.73(18) y
O1 P1 C15 C17 164.32(18) y
C12 P1 C15 C17 57.4(2) y
Ni1 P1 C15 C17 -78.48(19) y
